data_7036786
loop_
_publ_author_name
'Feng, Yuquan'
'Ding, Chenghua'
'Fan, Huitao'
'Zhong, Zhiguo'
'Qiu, Dongfang'
'Shi, Hengzhen'

_publ_section_title
;
 Employing a new 12-connected topological open-framework copper
 borovanadate as an effective heterogeneous catalyst for oxidation of
 benzyl-alkanes.
;
_journal_issue 43
_journal_name_full 'Dalton transactions (Cambridge, England : 2003)'
_journal_page_first 18731
_journal_page_last 18736
_journal_paper_doi 10.1039/c5dt03425f
_journal_volume 44
_journal_year 2015
_chemical_formula_moiety 'C8 H48 B20 Cu2 N8 Na2 O68 V12, 2(C4 H16 Cu N4), 4(H2 O), 3(O)'
_chemical_formula_sum 'C16 H88 B20 Cu4 N16 Na2 O75 V12'
_chemical_formula_weight 2832.64
_chemical_name_systematic
;
 ? 
;
_space_group_crystal_system monoclinic
_space_group_IT_number 14
_space_group_name_Hall '-P 2ybc'
_space_group_name_H-M_alt 'P 1 21/c 1'
_symmetry_space_group_name_Hall '-P 2ybc'
_symmetry_space_group_name_H-M 'P 1 21/c 1'
_atom_sites_solution_hydrogens geom
_atom_sites_solution_primary direct
_atom_sites_solution_secondary difmap
_audit_creation_date 2015-09-30
_audit_creation_method
;
Olex2 1.2
(compiled 2015.09.21 svn.r3230 for OlexSys, GUI svn.r5103)
;
_audit_update_record
;
2015-09-30 deposited with the CCDC.
2015-10-05 downloaded from the CCDC.
;
_cell_angle_alpha 90.00
_cell_angle_beta 121.510(6)
_cell_angle_gamma 90.00
_cell_formula_units_Z 2
_cell_length_a 12.4021(15)
_cell_length_b 25.291(3)
_cell_length_c 16.5039(15)
_cell_measurement_reflns_used 9995
_cell_measurement_temperature 293(2)
_cell_measurement_theta_max 28.22
_cell_measurement_theta_min 2.50
_cell_volume 4413.3(9)
_computing_cell_refinement 'SAINT v7.60A (Bruker, 2009)'
_computing_data_reduction 'SAINT v7.60A (Bruker, 2009)'
_computing_molecular_graphics 'Olex2 (Dolomanov et al., 2009)'
_computing_publication_material 'Olex2 (Dolomanov et al., 2009)'
_computing_structure_refinement 'XH (Sheldrick, 2008)'
_computing_structure_solution 'SHELXS-97 (Sheldrick, 1990)'
_diffrn_ambient_temperature 293(2)
_diffrn_measured_fraction_theta_full 0.997
_diffrn_measured_fraction_theta_max 0.997
_diffrn_measurement_device_type 'Bruker APEX-II CCD'
_diffrn_measurement_method '\f and \w scans'
_diffrn_radiation_monochromator graphite
_diffrn_radiation_type MoK\a
_diffrn_radiation_wavelength 0.71073
_diffrn_reflns_av_R_equivalents 0.0198
_diffrn_reflns_av_unetI/netI 0.0215
_diffrn_reflns_limit_h_max 14
_diffrn_reflns_limit_h_min -14
_diffrn_reflns_limit_k_max 29
_diffrn_reflns_limit_k_min -30
_diffrn_reflns_limit_l_max 18
_diffrn_reflns_limit_l_min -19
_diffrn_reflns_number 22271
_diffrn_reflns_theta_full 25.00
_diffrn_reflns_theta_max 25.00
_diffrn_reflns_theta_min 1.88
_diffrn_source 'fine-focus sealed tube'
_diffrn_standards_number 0
_exptl_absorpt_coefficient_mu 2.287
_exptl_absorpt_correction_T_max 0.6836
_exptl_absorpt_correction_T_min 0.5877
_exptl_absorpt_correction_type none
_exptl_crystal_colour black
_exptl_crystal_density_diffrn 2.132
_exptl_crystal_density_method 'not measured'
_exptl_crystal_description block
_exptl_crystal_F_000 2820
_exptl_crystal_size_max 0.26
_exptl_crystal_size_mid 0.24
_exptl_crystal_size_min 0.18
_refine_diff_density_max 2.622
_refine_diff_density_min -0.892
_refine_diff_density_rms 0.099
_refine_ls_extinction_method none
_refine_ls_goodness_of_fit_ref 1.037
_refine_ls_hydrogen_treatment mixed
_refine_ls_matrix_type full
_refine_ls_number_parameters 693
_refine_ls_number_reflns 7749
_refine_ls_number_restraints 28
_refine_ls_restrained_S_all 1.056
_refine_ls_R_factor_all 0.0426
_refine_ls_R_factor_gt 0.0381
_refine_ls_shift/su_max 0.001
_refine_ls_shift/su_mean 0.000
_refine_ls_structure_factor_coef Fsqd
_refine_ls_weighting_details 'calc w=1/[\s^2^(Fo^2^)+(0.0549P)^2^+12.9781P] where P=(Fo^2^+2Fc^2^)/3'
_refine_ls_weighting_scheme calc
_refine_ls_wR_factor_gt 0.1038
_refine_ls_wR_factor_ref 0.1063
_reflns_number_gt 6911
_reflns_number_total 7749
_reflns_threshold_expression >2sigma(I)
_cod_data_source_file c5dt03425f2.cif
_cod_data_source_block a
_cod_depositor_comments 'Adding full bibliography for 7036786.cif.'
_cod_original_cell_volume 4413.3(8)
_cod_database_code 7036786
_olex2_refinement_description
;
1. Fixed Uiso
 At 1.2 times of:
  All C(H,H) groups, H31 of O31, All N(H,H) groups, All O(H,H) groups
 At 1.5 times of:
  H19 of O19, H32 of O32, H33 of O33, H4 of O4
2. Restrained distances
 O1W-H1WB = O1W-H1WA = O2W-H2WA = O2W-H2WB = O4W-H4WA = O4W-H4WB
 0.83 with sigma of 0.02
 H1WB-H1WA = H2WA-H2WB = H4WA-H4WB
 1.37 with sigma of 0.02
 C7-C8
 1.52 with sigma of 0.02
3. Uiso/Uaniso restraints and constraints
Cu1 \\sim O15: within 1.7A with sigma of 0.02 and sigma for terminal atoms of
0.04
Uanis(O5W) \\sim Ueq, Uanis(C8) \\sim Ueq: with sigma of 0.01 and sigma for
terminal atoms of 0.02
Uanis(O6W) \\sim Ueq: with sigma of 0.001 and sigma for terminal atoms of 0.002
4. Others
 Fixed Sof: O5W(0.5) O6W(0.5)
5.a Secondary CH2 refined with riding coordinates:
 N1(H1A,H1B), N2(H2A,H2B), N3(H3A,H3B), N4(H4A,H4B), N5(H5A,H5B), N6(H6A,H6B),
 N7(H7A,H7B), N8(H8A,H8B), C1(H1C,H1D), C2(H2C,H2D), C3(H3C,H3D), C4(H4C,H4D),
 C5(H5C,H5D), C6(H6C,H6D), C7(H7C,H7D), C8(H8C,H8D)
5.b Idealised tetrahedral OH refined as rotating group:
 O4(H4), O19(H19), O32(H32), O33(H33)
;
_olex2_submission_special_instructions 'No special instructions were received'

loop_
_space_group_symop_id
_space_group_symop_operation_xyz
1 'x, y, z'
2 '-x, y+1/2, -z+1/2'
3 '-x, -y, -z'
4 'x, -y-1/2, z-1/2'

loop_
_atom_site_label
_atom_site_type_symbol
_atom_site_fract_x
_atom_site_fract_y
_atom_site_fract_z
_atom_site_U_iso_or_equiv
_atom_site_adp_type
_atom_site_occupancy
_atom_site_calc_flag
_atom_site_site_symmetry_order
_atom_site_refinement_flags_posn
_atom_site_refinement_flags_adp
_atom_site_refinement_flags_occupancy
Cu1 Cu 0.69400(5) -0.00653(2) 0.74908(4) 0.03137(14) Uani 1 d 1 . U .
Cu2 Cu 0.01235(5) 0.253866(18) 0.26429(3) 0.02592(13) Uani 1 d 1 . . .
V1 V 0.01344(5) 0.11329(2) 0.35636(4) 0.01293(14) Uani 1 d 1 . . .
V2 V -0.02777(5) -0.00293(2) 0.70538(4) 0.01210(14) Uani 1 d 1 . . .
V3 V 0.25375(5) 0.06885(2) 0.51683(4) 0.01364(14) Uani 1 d 1 . . .
V4 V 0.00909(5) 0.10791(2) 0.65853(4) 0.01274(14) Uani 1 d 1 . . .
V5 V 0.23798(5) -0.07345(2) 0.50706(4) 0.01383(14) Uani 1 d 1 . . .
V6 V 0.34380(5) -0.00704(2) 0.68038(4) 0.01228(14) Uani 1 d 1 . . .
Na1 Na 0.49461(16) 0.08676(7) 0.93894(12) 0.0369(4) Uani 1 d 1 . . .
O1 O 0.1274(2) 0.12194(9) 0.49133(16) 0.0175(5) Uani 1 d 1 . . .
O1W O 0.5659(6) 0.1592(2) 0.9065(4) 0.0982(19) Uani 1 d 1 D . .
H1WA H 0.576(7) 0.1921(13) 0.897(5) 0.118 Uiso 1 d 1 DR . .
H1WB H 0.631(5) 0.155(3) 0.965(3) 0.118 Uiso 1 d 1 DR . .
O2 O 0.2342(2) 0.19899(10) 0.58432(17) 0.0203(5) Uani 1 d 1 . . .
O2W O 0.0165(5) 0.30400(19) 0.5124(5) 0.0913(18) Uani 1 d 1 D . .
H2WA H 0.017(7) 0.2713(9) 0.516(6) 0.110 Uiso 1 d 1 DR . .
H2WB H -0.048(5) 0.317(2) 0.505(6) 0.110 Uiso 1 d 1 DR . .
O3 O 0.1523(2) 0.13332(9) 0.64586(16) 0.0139(5) Uani 1 d 1 . . .
O3W O 0.0000 0.0000 0.5000 0.111(3) Uani 1 d 2 S T P
O4 O 0.4467(3) 0.22469(11) 0.6821(2) 0.0344(7) Uani 1 d 1 . . .
H4 H 0.4174 0.2518 0.6508 0.052 Uiso 1 calc 1 GR . .
O4W O 0.8763(8) 0.1272(3) 0.0731(7) 0.140(3) Uani 1 d 1 D . .
H4WA H 0.812(6) 0.141(4) 0.026(6) 0.168 Uiso 1 d 1 DR . .
H4WB H 0.851(9) 0.101(3) 0.089(7) 0.168 Uiso 1 d 1 DR . .
O5 O 0.3776(2) 0.14774(9) 0.71857(17) 0.0187(5) Uani 1 d 1 . . .
O5W O -0.0101(9) 0.1107(5) 0.8975(7) 0.107(4) Uani 0.50 d 1 . U .
O6 O 0.2844(2) 0.06424(9) 0.64385(16) 0.0167(5) Uani 1 d 1 . . .
O6W O 0.0721(16) 0.0166(7) 0.9709(12) 0.147(6) Uani 0.50 d 1 . U .
O7 O 0.3731(2) 0.09711(11) 0.52267(19) 0.0261(6) Uani 1 d 1 . . .
O8 O 0.3083(2) 0.08846(9) 0.79128(16) 0.0137(5) Uani 1 d 1 . . .
O9 O 0.1059(2) 0.04885(9) 0.73659(16) 0.0148(5) Uani 1 d 1 . . .
O10 O 0.2844(2) 0.03900(9) 0.89853(16) 0.0166(5) Uani 1 d 1 . . .
O11 O 0.2703(2) -0.05481(9) 0.89190(16) 0.0171(5) Uani 1 d 1 . . .
O12 O 0.3756(3) -0.01359(11) 1.03900(19) 0.0251(6) Uani 1 d 1 . . .
O13 O 0.2803(2) -0.00723(8) 0.76886(16) 0.0122(5) Uani 1 d 1 . . .
O14 O 0.0947(2) -0.05838(9) 0.72891(17) 0.0159(5) Uani 1 d 1 . . .
O15 O 0.4953(2) -0.01019(11) 0.74562(19) 0.0231(6) Uani 1 d 1 . U .
O16 O 0.2895(2) -0.10335(9) 0.77936(16) 0.0138(5) Uani 1 d 1 . . .
O17 O 0.2720(2) -0.07642(9) 0.63475(16) 0.0162(5) Uani 1 d 1 . . .
O18 O 0.3485(2) -0.16397(9) 0.70103(17) 0.0189(5) Uani 1 d 1 . . .
O19 O 0.3979(3) -0.24011(13) 0.6411(2) 0.0409(8) Uani 1 d 1 . . .
H19 H 0.4523 -0.2440 0.6973 0.061 Uiso 1 calc 1 GR . .
O20 O 0.1271(2) -0.14145(9) 0.62836(16) 0.0142(5) Uani 1 d 1 . . .
O21 O 0.1996(2) -0.20247(10) 0.55322(17) 0.0210(5) Uani 1 d 1 . . .
O22 O 0.0166(2) 0.19245(9) 0.51387(16) 0.0171(5) Uani 1 d 1 . . .
O23 O -0.1015(2) 0.12096(9) 0.52388(16) 0.0180(5) Uani 1 d 1 . . .
O24 O 0.3484(3) -0.10618(11) 0.50850(19) 0.0263(6) Uani 1 d 1 . . .
O25 O -0.0069(2) 0.15088(10) 0.72316(18) 0.0232(6) Uani 1 d 1 . . .
O26 O -0.1259(2) 0.05402(9) 0.61894(17) 0.0160(5) Uani 1 d 1 . . .
O27 O -0.0630(3) -0.00352(10) 0.7862(2) 0.0262(6) Uani 1 d 1 . . .
O28 O 0.1341(2) 0.05548(9) 0.38646(16) 0.0165(5) Uani 1 d 1 . . .
O29 O 0.2988(2) -0.00516(9) 0.54445(17) 0.0174(5) Uani 1 d 1 . . .
O30 O 0.0358(3) 0.15733(10) 0.29605(18) 0.0236(6) Uani 1 d 1 . . .
O31 O 0.4813(3) 0.09348(12) 1.0795(2) 0.0372(8) Uani 1 d 1 . . .
H31 H 0.538(5) 0.089(2) 1.119(4) 0.045 Uiso 1 d 1 R . .
O32 O 0.2836(3) 0.13221(13) 0.9888(2) 0.0443(9) Uani 1 d 1 . . .
H32 H 0.2741 0.1051 0.9585 0.066 Uiso 1 calc 1 GR . .
O33 O 0.4334(3) 0.17285(13) 1.1297(2) 0.0559(11) Uani 1 d 1 . . .
H33 H 0.4940 0.1641 1.1814 0.084 Uiso 1 calc 1 GR . .
N1 N 0.6342(5) -0.0663(2) 0.6557(3) 0.0589(13) Uani 1 d 1 . . .
H1A H 0.5534 -0.0608 0.6090 0.071 Uiso 1 calc 1 R . .
H1B H 0.6820 -0.0683 0.6294 0.071 Uiso 1 calc 1 R . .
N2 N 0.7670(5) -0.06468(18) 0.8446(3) 0.0602(13) Uani 1 d 1 . . .
H2A H 0.8482 -0.0572 0.8882 0.072 Uiso 1 calc 1 R . .
H2B H 0.7241 -0.0671 0.8747 0.072 Uiso 1 calc 1 R . .
N3 N 0.6334(4) 0.04970(19) 0.6508(3) 0.0521(12) Uani 1 d 1 . . .
H3A H 0.6664 0.0445 0.6142 0.063 Uiso 1 calc 1 R . .
H3B H 0.5486 0.0479 0.6134 0.063 Uiso 1 calc 1 R . .
N4 N 0.7448(4) 0.05282(17) 0.8409(3) 0.0456(10) Uani 1 d 1 . . .
H4A H 0.7235 0.0461 0.8843 0.055 Uiso 1 calc 1 R . .
H4B H 0.8288 0.0584 0.8712 0.055 Uiso 1 calc 1 R . .
N5 N 0.1561(3) 0.26180(14) 0.4008(2) 0.0315(8) Uani 1 d 1 . . .
H5A H 0.1647 0.2959 0.4189 0.038 Uiso 1 calc 1 R . .
H5B H 0.1409 0.2424 0.4396 0.038 Uiso 1 calc 1 R . .
N6 N 0.1493(4) 0.25071(14) 0.2343(3) 0.0344(8) Uani 1 d 1 . . .
H6A H 0.1531 0.2180 0.2144 0.041 Uiso 1 calc 1 R . .
H6B H 0.1324 0.2737 0.1874 0.041 Uiso 1 calc 1 R . .
N7 N -0.1258(3) 0.25865(15) 0.2922(3) 0.0349(8) Uani 1 d 1 . . .
H7A H -0.1178 0.2322 0.3315 0.042 Uiso 1 calc 1 R . .
H7B H -0.1198 0.2895 0.3214 0.042 Uiso 1 calc 1 R . .
N8 N -0.1310(4) 0.24238(16) 0.1292(3) 0.0387(9) Uani 1 d 1 . . .
H8A H -0.1194 0.2624 0.0894 0.046 Uiso 1 calc 1 R . .
H8B H -0.1334 0.2083 0.1129 0.046 Uiso 1 calc 1 R . .
C1 C 0.6440(7) -0.1152(3) 0.7055(6) 0.076(2) Uani 1 d 1 . . .
H1C H 0.6451 -0.1451 0.6691 0.091 Uiso 1 calc 1 R . .
H1D H 0.5713 -0.1188 0.7123 0.091 Uiso 1 calc 1 R . .
C2 C 0.7604(8) -0.1146(3) 0.7995(7) 0.092(3) Uani 1 d 1 . . .
H2C H 0.7598 -0.1436 0.8378 0.110 Uiso 1 calc 1 R . .
H2D H 0.8334 -0.1186 0.7932 0.110 Uiso 1 calc 1 R . .
C3 C 0.6683(7) 0.1003(3) 0.6928(6) 0.081(2) Uani 1 d 1 . . .
H3C H 0.6074 0.1264 0.6505 0.097 Uiso 1 calc 1 R . .
H3D H 0.7506 0.1099 0.7036 0.097 Uiso 1 calc 1 R . .
C4 C 0.6727(9) 0.1000(3) 0.7804(7) 0.099(3) Uani 1 d 1 . . .
H4C H 0.5871 0.0992 0.7679 0.118 Uiso 1 calc 1 R . .
H4D H 0.7128 0.1322 0.8150 0.118 Uiso 1 calc 1 R . .
C5 C 0.2710(4) 0.24316(19) 0.4055(3) 0.0407(11) Uani 1 d 1 . . .
H5C H 0.2723 0.2048 0.4051 0.049 Uiso 1 calc 1 R . .
H5D H 0.3451 0.2554 0.4637 0.049 Uiso 1 calc 1 R . .
C6 C 0.2724(4) 0.2643(2) 0.3210(4) 0.0435(11) Uani 1 d 1 . . .
H6C H 0.2839 0.3023 0.3262 0.052 Uiso 1 calc 1 R . .
H6D H 0.3414 0.2486 0.3178 0.052 Uiso 1 calc 1 R . .
C7 C -0.2481(5) 0.2552(3) 0.2047(4) 0.077(2) Uani 1 d 1 D . .
H7C H -0.2881 0.2225 0.2060 0.093 Uiso 1 calc 1 R . .
H7D H -0.3001 0.2840 0.2039 0.093 Uiso 1 calc 1 R . .
C8 C -0.2486(7) 0.2566(4) 0.1221(5) 0.105(3) Uani 1 d 1 D U .
H8C H -0.2713 0.2921 0.0962 0.126 Uiso 1 calc 1 R . .
H8D H -0.3141 0.2329 0.0771 0.126 Uiso 1 calc 1 R . .
B1 B 0.1303(4) 0.16214(15) 0.5574(3) 0.0147(8) Uani 1 d 1 . . .
B2 B 0.3500(4) 0.18939(16) 0.6595(3) 0.0189(8) Uani 1 d 1 . . .
B3 B 0.2807(4) 0.10814(15) 0.7018(3) 0.0140(7) Uani 1 d 1 . . .
B4 B 0.2433(3) 0.04342(14) 0.7966(3) 0.0127(7) Uani 1 d 1 . . .
B5 B 0.3071(4) -0.00890(15) 0.9410(3) 0.0152(8) Uani 1 d 1 . . .
B6 B 0.2321(4) -0.05683(14) 0.7905(3) 0.0131(7) Uani 1 d 1 . . .
B7 B 0.2593(4) -0.12109(15) 0.6875(3) 0.0146(8) Uani 1 d 1 . . .
B8 B 0.3162(4) -0.20138(16) 0.6323(3) 0.0208(9) Uani 1 d 1 . . .
B9 B -0.1014(4) 0.16510(15) 0.4644(3) 0.0155(8) Uani 1 d 1 . . .
B10 B 0.4020(4) 0.13297(17) 1.0674(3) 0.0246(9) Uani 1 d 1 . . .
H12 H 0.406(4) 0.0130(18) 1.068(3) 0.028(13) Uiso 1 d 1 . . .

loop_
_atom_site_aniso_label
_atom_site_aniso_U_11
_atom_site_aniso_U_22
_atom_site_aniso_U_33
_atom_site_aniso_U_23
_atom_site_aniso_U_13
_atom_site_aniso_U_12
Cu1 0.0330(3) 0.0385(3) 0.0241(3) 0.0035(2) 0.0159(2) 0.0018(2)
Cu2 0.0294(3) 0.0256(3) 0.0249(3) 0.00138(19) 0.0157(2) -0.0019(2)
V1 0.0152(3) 0.0097(3) 0.0113(3) 0.0005(2) 0.0052(2) -0.0013(2)
V2 0.0135(3) 0.0113(3) 0.0114(3) -0.0005(2) 0.0064(2) -0.0003(2)
V3 0.0139(3) 0.0137(3) 0.0120(3) -0.0006(2) 0.0059(2) -0.0012(2)
V4 0.0145(3) 0.0095(3) 0.0112(3) -0.0007(2) 0.0047(2) 0.0010(2)
V5 0.0143(3) 0.0132(3) 0.0121(3) -0.0005(2) 0.0056(2) 0.0003(2)
V6 0.0112(3) 0.0122(3) 0.0118(3) -0.0008(2) 0.0049(2) -0.0004(2)
Na1 0.0293(9) 0.0360(9) 0.0370(10) -0.0052(7) 0.0114(8) -0.0001(7)
O1 0.0176(12) 0.0173(12) 0.0127(12) -0.0025(10) 0.0045(10) 0.0020(10)
O1W 0.117(4) 0.062(3) 0.073(3) 0.023(3) 0.020(3) -0.032(3)
O2 0.0210(13) 0.0176(12) 0.0168(12) 0.0028(10) 0.0060(11) -0.0060(10)
O2W 0.116(5) 0.040(2) 0.160(6) -0.016(3) 0.101(5) -0.011(2)
O3 0.0142(11) 0.0121(11) 0.0116(11) 0.0012(9) 0.0042(10) -0.0002(9)
O3W 0.114(7) 0.116(7) 0.130(8) 0.000(5) 0.083(7) -0.002(5)
O4 0.0249(15) 0.0284(16) 0.0304(16) 0.0099(12) 0.0009(12) -0.0130(12)
O4W 0.214(8) 0.078(4) 0.226(9) -0.018(4) 0.183(8) -0.052(5)
O5 0.0171(12) 0.0156(12) 0.0188(12) 0.0024(10) 0.0062(10) -0.0043(10)
O5W 0.070(6) 0.193(10) 0.095(7) -0.109(7) 0.069(5) -0.092(6)
O6 0.0237(13) 0.0129(12) 0.0133(12) 0.0013(9) 0.0094(10) 0.0013(10)
O6W 0.147(6) 0.152(6) 0.144(6) -0.002(2) 0.076(3) 0.000(2)
O7 0.0213(14) 0.0294(15) 0.0254(14) 0.0008(11) 0.0107(12) -0.0087(11)
O8 0.0152(12) 0.0117(11) 0.0114(11) 0.0003(9) 0.0051(10) -0.0007(9)
O9 0.0125(11) 0.0115(11) 0.0159(12) 0.0012(9) 0.0043(10) -0.0001(9)
O10 0.0229(13) 0.0129(12) 0.0121(11) 0.0002(9) 0.0079(10) 0.0003(10)
O11 0.0259(13) 0.0133(12) 0.0123(12) 0.0001(9) 0.0101(11) -0.0007(10)
O12 0.0359(16) 0.0191(14) 0.0115(13) -0.0009(11) 0.0064(12) -0.0004(12)
O13 0.0126(11) 0.0108(11) 0.0119(12) 0.0001(9) 0.0054(10) -0.0002(9)
O14 0.0134(12) 0.0121(11) 0.0189(12) -0.0015(9) 0.0061(10) -0.0007(9)
O15 0.0138(13) 0.0309(14) 0.0203(13) -0.0017(11) 0.0059(11) -0.0007(10)
O16 0.0164(12) 0.0114(11) 0.0098(11) 0.0000(9) 0.0043(10) 0.0014(9)
O17 0.0212(13) 0.0137(12) 0.0132(12) -0.0016(9) 0.0087(10) -0.0019(9)
O18 0.0175(12) 0.0171(12) 0.0158(12) -0.0018(10) 0.0044(10) 0.0059(10)
O19 0.0380(18) 0.0398(18) 0.0244(16) -0.0097(13) 0.0021(14) 0.0237(14)
O20 0.0146(12) 0.0130(11) 0.0112(11) -0.0015(9) 0.0042(10) -0.0006(9)
O21 0.0224(13) 0.0187(13) 0.0163(12) -0.0046(10) 0.0062(11) 0.0041(10)
O22 0.0176(12) 0.0128(12) 0.0157(12) -0.0001(9) 0.0051(10) -0.0007(9)
O23 0.0186(12) 0.0174(12) 0.0117(12) 0.0027(9) 0.0034(10) -0.0036(10)
O24 0.0271(14) 0.0251(14) 0.0251(14) -0.0003(11) 0.0125(12) 0.0095(11)
O25 0.0291(14) 0.0168(13) 0.0238(14) -0.0052(10) 0.0138(12) 0.0012(11)
O26 0.0157(12) 0.0135(11) 0.0160(12) 0.0015(9) 0.0063(10) -0.0002(9)
O27 0.0328(16) 0.0302(15) 0.0221(14) -0.0009(11) 0.0189(13) -0.0010(11)
O28 0.0170(12) 0.0141(12) 0.0144(12) -0.0002(9) 0.0054(10) 0.0005(9)
O29 0.0211(13) 0.0167(12) 0.0146(12) -0.0013(9) 0.0094(11) -0.0015(9)
O30 0.0304(14) 0.0171(13) 0.0233(14) 0.0035(10) 0.0139(12) -0.0035(11)
O31 0.0224(15) 0.0324(17) 0.0300(17) -0.0136(14) -0.0050(12) 0.0078(13)
O32 0.0294(16) 0.0370(18) 0.0376(18) -0.0153(14) -0.0026(14) 0.0139(13)
O33 0.043(2) 0.0369(19) 0.041(2) -0.0208(15) -0.0104(16) 0.0210(15)
N1 0.070(3) 0.075(3) 0.049(3) -0.023(2) 0.043(3) -0.015(3)
N2 0.061(3) 0.049(3) 0.053(3) 0.013(2) 0.017(2) -0.003(2)
N3 0.039(2) 0.073(3) 0.049(3) 0.032(2) 0.027(2) 0.013(2)
N4 0.048(2) 0.051(3) 0.048(2) -0.009(2) 0.032(2) -0.010(2)
N5 0.039(2) 0.0252(18) 0.0288(19) 0.0002(14) 0.0163(16) -0.0059(15)
N6 0.043(2) 0.0304(19) 0.038(2) 0.0108(16) 0.0266(18) 0.0072(16)
N7 0.039(2) 0.036(2) 0.036(2) 0.0062(16) 0.0243(18) 0.0037(16)
N8 0.046(2) 0.041(2) 0.029(2) 0.0015(16) 0.0194(18) -0.0046(18)
C1 0.094(5) 0.049(4) 0.095(5) -0.029(4) 0.056(5) -0.017(3)
C2 0.089(6) 0.055(4) 0.147(8) 0.025(5) 0.073(6) 0.018(4)
C3 0.066(4) 0.068(5) 0.091(5) 0.039(4) 0.029(4) 0.004(3)
C4 0.122(7) 0.044(4) 0.170(9) -0.007(5) 0.104(7) 0.006(4)
C5 0.034(2) 0.040(3) 0.036(3) 0.006(2) 0.010(2) -0.001(2)
C6 0.034(3) 0.046(3) 0.055(3) 0.006(2) 0.027(2) -0.002(2)
C7 0.037(3) 0.137(7) 0.056(4) 0.012(4) 0.022(3) 0.011(4)
C8 0.053(4) 0.199(8) 0.058(4) -0.012(5) 0.025(3) 0.006(5)
B1 0.0167(19) 0.0118(18) 0.0130(18) -0.0004(14) 0.0059(16) -0.0025(14)
B2 0.020(2) 0.018(2) 0.0171(19) -0.0027(16) 0.0079(17) -0.0066(16)
B3 0.0150(18) 0.0133(18) 0.0116(18) 0.0005(14) 0.0054(15) -0.0006(14)
B4 0.0135(18) 0.0119(18) 0.0105(17) -0.0005(14) 0.0047(15) 0.0000(14)
B5 0.017(2) 0.0162(19) 0.0114(18) 0.0012(15) 0.0065(16) 0.0017(15)
B6 0.0151(18) 0.0103(17) 0.0118(18) 0.0005(14) 0.0054(15) -0.0003(14)
B7 0.0144(18) 0.0138(18) 0.0125(18) -0.0003(14) 0.0050(15) 0.0027(14)
B8 0.024(2) 0.018(2) 0.016(2) 0.0010(16) 0.0074(17) 0.0055(16)
B9 0.0173(19) 0.0120(18) 0.0137(18) 0.0003(14) 0.0056(16) 0.0005(15)
B10 0.021(2) 0.022(2) 0.022(2) -0.0020(17) 0.0053(18) 0.0020(17)

loop_
_atom_type_symbol
_atom_type_description
_atom_type_scat_dispersion_real
_atom_type_scat_dispersion_imag
_atom_type_scat_source
C C 0.0033 0.0016 'International Tables Vol C Tables 4.2.6.8 and 6.1.1.4'
H H 0.0000 0.0000 'International Tables Vol C Tables 4.2.6.8 and 6.1.1.4'
B B 0.0013 0.0007 'International Tables Vol C Tables 4.2.6.8 and 6.1.1.4'
Cu Cu 0.3201 1.2651 'International Tables Vol C Tables 4.2.6.8 and 6.1.1.4'
N N 0.0061 0.0033 'International Tables Vol C Tables 4.2.6.8 and 6.1.1.4'
Na Na 0.0362 0.0249 'International Tables Vol C Tables 4.2.6.8 and 6.1.1.4'
O O 0.0106 0.0060 'International Tables Vol C Tables 4.2.6.8 and 6.1.1.4'
V V 0.3005 0.5294 'International Tables Vol C Tables 4.2.6.8 and 6.1.1.4'

loop_
_geom_angle_atom_site_label_1
_geom_angle_atom_site_label_2
_geom_angle_atom_site_label_3
_geom_angle
_geom_angle_site_symmetry_1
_geom_angle_site_symmetry_3
N1 Cu1 O15 89.43(15) . .
N2 Cu1 O15 91.50(17) . .
N2 Cu1 N1 83.4(2) . .
N3 Cu1 O15 93.52(14) . .
N3 Cu1 N1 94.7(2) . .
N3 Cu1 N2 174.6(2) . .
N3 Cu1 N4 85.2(2) . .
N4 Cu1 O15 87.73(14) . .
N4 Cu1 N1 177.14(19) . .
N4 Cu1 N2 97.0(2) . .
N6 Cu2 N5 84.96(15) . .
N6 Cu2 N8 95.31(16) . .
N7 Cu2 N5 95.73(15) . .
N7 Cu2 N6 178.56(14) . .
N7 Cu2 N8 84.07(16) . .
N8 Cu2 N5 177.38(14) . .
V3 V1 V2 75.10(2) . 3_556
O1 V1 V2 111.06(7) . 3_556
O1 V1 V3 39.51(7) . .
O1 V1 O14 137.19(10) . 3_556
O1 V1 O20 88.57(10) . 3_556
O1 V1 O28 77.90(10) . .
O14 V1 V2 39.48(7) 3_556 3_556
O14 V1 V3 111.52(7) 3_556 .
O14 V1 O20 91.63(10) 3_556 3_556
O14 V1 O28 78.25(10) 3_556 .
O20 V1 V2 125.30(7) 3_556 3_556
O20 V1 V3 123.32(7) 3_556 .
O28 V1 V2 38.91(7) . 3_556
O28 V1 V3 38.62(7) . .
O28 V1 O20 145.74(10) . 3_556
O30 V1 V2 111.87(10) . 3_556
O30 V1 V3 113.22(10) . .
O30 V1 O1 112.12(12) . .
O30 V1 O14 108.96(12) . 3_556
O30 V1 O20 105.77(12) . 3_556
O30 V1 O28 108.48(12) . .
V4 V2 V1 137.25(3) . 3_556
O9 V2 V1 121.17(7) . 3_556
O9 V2 V4 38.97(7) . .
O14 V2 V1 39.02(7) . 3_556
O14 V2 V4 120.93(7) . .
O14 V2 O9 87.94(10) . .
O26 V2 V1 124.35(7) . 3_556
O26 V2 V4 40.61(7) . .
O26 V2 O9 79.43(10) . .
O26 V2 O14 143.35(10) . .
O27 V2 V1 111.26(9) . 3_556
O27 V2 V4 111.48(10) . .
O27 V2 O9 110.36(12) . .
O27 V2 O14 110.45(12) . .
O27 V2 O26 106.20(12) . .
O27 V2 O28 105.99(13) . 3_556
O28 V2 V1 39.74(7) 3_556 3_556
O28 V2 V4 125.06(7) 3_556 .
O28 V2 O9 143.64(10) 3_556 .
O28 V2 O14 78.62(10) 3_556 .
O28 V2 O26 91.44(11) 3_556 .
V1 V3 V6 139.99(3) . .
O1 V3 V1 39.32(7) . .
O1 V3 V6 121.06(8) . .
O1 V3 O29 145.29(11) . .
O6 V3 V1 121.68(8) . .
O6 V3 V6 38.47(7) . .
O6 V3 O1 87.45(10) . .
O6 V3 O29 79.47(10) . .
O7 V3 V1 110.39(10) . .
O7 V3 V6 109.43(10) . .
O7 V3 O1 108.75(13) . .
O7 V3 O6 108.12(12) . .
O7 V3 O28 107.32(12) . .
O7 V3 O29 105.87(13) . .
O28 V3 V1 40.14(7) . .
O28 V3 V6 127.31(8) . .
O28 V3 O1 79.22(10) . .
O28 V3 O6 144.48(11) . .
O28 V3 O29 93.03(10) . .
O29 V3 V1 127.13(8) . .
O29 V3 V6 41.18(7) . .
V5 V4 V2 75.00(2) 3_556 .
O3 V4 V2 126.12(7) . .
O3 V4 V5 122.84(7) . 3_556
O9 V4 V2 39.72(7) . .
O9 V4 V5 111.68(7) . 3_556
O9 V4 O3 92.39(10) . .
O9 V4 O23 136.05(10) . .
O9 V4 O26 79.15(10) . .
O23 V4 V2 110.05(7) . .
O23 V4 V5 39.10(7) . 3_556
O23 V4 O3 87.72(10) . .
O23 V4 O26 76.67(10) . .
O25 V4 V2 111.84(10) . .
O25 V4 V5 112.49(10) . 3_556
O25 V4 O3 106.06(12) . .
O25 V4 O9 109.30(12) . .
O25 V4 O23 112.83(12) . .
O25 V4 O26 107.91(12) . .
O26 V4 V2 39.57(7) . .
O26 V4 V5 37.89(7) . 3_556
O26 V4 O3 145.91(10) . .
V6 V5 V4 140.82(3) . 3_556
O17 V5 V4 121.73(8) . 3_556
O17 V5 V6 39.83(7) . .
O23 V5 V4 39.58(7) 3_556 3_556
O23 V5 V6 119.75(8) 3_556 .
O23 V5 O17 85.69(10) 3_556 .
O24 V5 V4 109.06(10) . 3_556
O24 V5 V6 109.68(10) . .
O24 V5 O17 105.62(12) . .
O24 V5 O23 108.18(13) . 3_556
O24 V5 O26 106.76(12) . 3_556
O24 V5 O29 106.41(13) . .
O26 V5 V4 40.85(7) 3_556 3_556
O26 V5 V6 128.49(8) 3_556 .
O26 V5 O17 147.30(11) 3_556 .
O26 V5 O23 80.09(10) 3_556 3_556
O29 V5 V4 128.45(8) . 3_556
O29 V5 V6 41.81(8) . .
O29 V5 O17 81.58(10) . .
O29 V5 O23 145.22(11) . 3_556
O29 V5 O26 93.56(11) . 3_556
V5 V6 V3 74.13(2) . .
O6 V6 V3 38.64(7) . .
O6 V6 V5 108.95(7) . .
O6 V6 O13 89.92(10) . .
O6 V6 O17 134.94(11) . .
O6 V6 O29 77.89(10) . .
O13 V6 V3 123.79(7) . .
O13 V6 V5 124.15(7) . .
O13 V6 O29 146.54(10) . .
O15 V6 V3 112.84(10) . .
O15 V6 V5 113.02(10) . .
O15 V6 O6 112.28(12) . .
O15 V6 O13 106.32(12) . .
O15 V6 O17 110.80(12) . .
O15 V6 O29 107.13(13) . .
O17 V6 V3 110.48(7) . .
O17 V6 V5 39.55(7) . .
O17 V6 O13 90.32(10) . .
O17 V6 O29 77.52(10) . .
O29 V6 V3 39.43(7) . .
O29 V6 V5 38.01(7) . .
O1W Na1 H1WB 22.4(7) . .
O1W Na1 O8 92.00(16) . .
O1W Na1 O10 141.95(19) . .
O1W Na1 O11 97.77(16) . 3_657
O1W Na1 O12 111.1(2) . 3_657
O1W Na1 O31 114.2(2) . .
O1W Na1 B4 120.06(17) . .
O1W Na1 B5 114.50(19) . 3_657
O1W Na1 B10 100.9(2) . .
O8 Na1 H1WB 114.4(7) . .
O8 Na1 O10 55.27(8) . .
O8 Na1 O11 164.15(10) . 3_657
O8 Na1 O12 113.70(11) . 3_657
O8 Na1 O31 118.45(12) . .
O8 Na1 B4 28.07(9) . .
O8 Na1 B5 137.55(12) . 3_657
O8 Na1 B10 100.87(11) . .
O10 Na1 H1WB 158.5(19) . .
O10 Na1 O11 118.76(9) . 3_657
O10 Na1 B4 30.05(9) . .
O10 Na1 B5 103.38(11) . 3_657
O10 Na1 B10 71.05(10) . .
O11 Na1 H1WB 76.1(8) 3_657 .
O11 Na1 B4 140.40(11) 3_657 .
O11 Na1 B5 26.62(9) 3_657 3_657
O11 Na1 B10 89.55(10) 3_657 .
O12 Na1 H1WB 100.8(19) 3_657 .
O12 Na1 O10 100.70(11) 3_657 .
O12 Na1 O11 51.00(9) 3_657 3_657
O12 Na1 O31 106.93(12) 3_657 .
O12 Na1 B4 100.53(12) 3_657 .
O12 Na1 B5 27.28(10) 3_657 3_657
O12 Na1 B10 130.90(12) 3_657 .
O31 Na1 H1WB 100.5(18) . .
O31 Na1 O10 73.68(10) . .
O31 Na1 O11 68.58(10) . 3_657
O31 Na1 B4 102.46(12) . .
O31 Na1 B5 81.58(12) . 3_657
O31 Na1 B10 24.03(11) . .
B4 Na1 H1WB 142.4(7) . .
B4 Na1 B10 93.96(12) . .
B5 Na1 H1WB 96.0(13) 3_657 .
B5 Na1 B4 116.51(12) 3_657 .
B5 Na1 B10 105.45(12) 3_657 .
B10 Na1 H1WB 95(2) . .
V1 O1 V3 101.18(11) . .
B1 O1 V1 130.6(2) . .
B1 O1 V3 127.7(2) . .
Na1 O1W H1WA 162(6) . .
Na1 O1W H1WB 85(5) . .
H1WA O1W H1WB 99(3) . .
B2 O2 B1 120.9(3) . .
H2WA O2W H2WB 113(4) . .
B1 O3 V4 122.0(2) . .
B3 O3 V4 120.9(2) . .
B3 O3 B1 113.2(3) . .
B2 O4 H4 109.5 . .
H4WA O4W H4WB 107(3) . .
B2 O5 B3 121.3(3) . .
V6 O6 V3 102.89(11) . .
B3 O6 V3 127.0(2) . .
B3 O6 V6 129.5(2) . .
B3 O8 Na1 131.6(2) . .
B3 O8 B4 120.5(3) . .
B4 O8 Na1 101.84(19) . .
V4 O9 V2 101.32(10) . .
B4 O9 V2 129.9(2) . .
B4 O9 V4 128.6(2) . .
B4 O10 Na1 87.75(18) . .
B5 O10 Na1 111.7(2) . .
B5 O10 B4 120.6(3) . .
B5 O11 Na1 78.9(2) . 3_657
B5 O11 B6 121.0(3) . .
B6 O11 Na1 130.0(2) . 3_657
Na1 O12 H12 120(3) 3_657 .
B5 O12 Na1 101.6(2) . 3_657
B5 O12 H12 116(3) . .
B4 O13 V6 121.37(19) . .
B4 O13 B6 114.3(3) . .
B6 O13 V6 122.26(19) . .
V1 O14 V2 101.50(11) 3_556 .
B6 O14 V1 129.8(2) . 3_556
B6 O14 V2 128.6(2) . .
V6 O15 Cu1 145.90(16) . .
B7 O16 B6 121.3(3) . .
V5 O17 V6 100.61(11) . .
B7 O17 V5 130.0(2) . .
B7 O17 V6 129.1(2) . .
B8 O18 B7 120.7(3) . .
B8 O19 H19 109.5 . .
B7 O20 V1 121.4(2) . 3_556
B7 O20 B9 112.0(3) . 3_556
B9 O20 V1 121.8(2) 3_556 3_556
B8 O21 B9 123.0(3) . 3_556
B1 O22 B9 118.4(3) . .
V5 O23 V4 101.32(11) 3_556 .
B9 O23 V4 129.9(2) . .
B9 O23 V5 126.9(2) . 3_556
V2 O26 V4 99.82(10) . .
V5 O26 V2 146.09(14) 3_556 .
V5 O26 V4 101.26(11) 3_556 .
V2 O28 V1 101.35(11) 3_556 .
V3 O28 V1 101.24(11) . .
V3 O28 V2 145.29(13) . 3_556
V3 O29 V6 99.39(11) . .
V5 O29 V3 143.44(15) . .
V5 O29 V6 100.18(11) . .
Na1 O31 H31 112(5) . .
B10 O31 Na1 108.8(3) . .
B10 O31 H31 126(5) . .
B10 O32 H32 109.5 . .
B10 O33 H33 109.5 . .
Cu1 N1 H1A 110.0 . .
Cu1 N1 H1B 110.0 . .
H1A N1 H1B 108.4 . .
C1 N1 Cu1 108.6(4) . .
C1 N1 H1A 110.0 . .
C1 N1 H1B 110.0 . .
Cu1 N2 H2A 109.5 . .
Cu1 N2 H2B 109.5 . .
H2A N2 H2B 108.0 . .
C2 N2 Cu1 110.9(4) . .
C2 N2 H2A 109.5 . .
C2 N2 H2B 109.5 . .
Cu1 N3 H3A 109.4 . .
Cu1 N3 H3B 109.4 . .
H3A N3 H3B 108.0 . .
C3 N3 Cu1 111.1(4) . .
C3 N3 H3A 109.4 . .
C3 N3 H3B 109.4 . .
Cu1 N4 H4A 110.9 . .
Cu1 N4 H4B 110.9 . .
H4A N4 H4B 108.9 . .
C4 N4 Cu1 104.4(4) . .
C4 N4 H4A 110.9 . .
C4 N4 H4B 110.9 . .
Cu2 N5 H5A 110.3 . .
Cu2 N5 H5B 110.3 . .
H5A N5 H5B 108.6 . .
C5 N5 Cu2 107.0(3) . .
C5 N5 H5A 110.3 . .
C5 N5 H5B 110.3 . .
Cu2 N6 H6A 109.8 . .
Cu2 N6 H6B 109.8 . .
H6A N6 H6B 108.3 . .
C6 N6 Cu2 109.2(3) . .
C6 N6 H6A 109.8 . .
C6 N6 H6B 109.8 . .
Cu2 N7 H7A 109.6 . .
Cu2 N7 H7B 109.6 . .
H7A N7 H7B 108.2 . .
C7 N7 Cu2 110.1(3) . .
C7 N7 H7A 109.6 . .
C7 N7 H7B 109.6 . .
Cu2 N8 H8A 109.9 . .
Cu2 N8 H8B 109.9 . .
H8A N8 H8B 108.3 . .
C8 N8 Cu2 108.8(4) . .
C8 N8 H8A 109.9 . .
C8 N8 H8B 109.9 . .
N1 C1 H1C 109.8 . .
N1 C1 H1D 109.8 . .
N1 C1 C2 109.5(5) . .
H1C C1 H1D 108.2 . .
C2 C1 H1C 109.8 . .
C2 C1 H1D 109.8 . .
N2 C2 C1 108.3(5) . .
N2 C2 H2C 110.0 . .
N2 C2 H2D 110.0 . .
C1 C2 H2C 110.0 . .
C1 C2 H2D 110.0 . .
H2C C2 H2D 108.4 . .
N3 C3 H3C 109.8 . .
N3 C3 H3D 109.8 . .
N3 C3 C4 109.4(6) . .
H3C C3 H3D 108.2 . .
C4 C3 H3C 109.8 . .
C4 C3 H3D 109.8 . .
N4 C4 H4C 109.2 . .
N4 C4 H4D 109.2 . .
C3 C4 N4 111.9(6) . .
C3 C4 H4C 109.2 . .
C3 C4 H4D 109.2 . .
H4C C4 H4D 107.9 . .
N5 C5 H5C 110.0 . .
N5 C5 H5D 110.0 . .
N5 C5 C6 108.7(4) . .
H5C C5 H5D 108.3 . .
C6 C5 H5C 110.0 . .
C6 C5 H5D 110.0 . .
N6 C6 C5 107.9(4) . .
N6 C6 H6C 110.1 . .
N6 C6 H6D 110.1 . .
C5 C6 H6C 110.1 . .
C5 C6 H6D 110.1 . .
H6C C6 H6D 108.4 . .
N7 C7 H7C 108.1 . .
N7 C7 H7D 108.1 . .
H7C C7 H7D 107.3 . .
C8 C7 N7 116.8(5) . .
C8 C7 H7C 108.1 . .
C8 C7 H7D 108.1 . .
N8 C8 H8C 108.3 . .
N8 C8 H8D 108.3 . .
C7 C8 N8 115.8(6) . .
C7 C8 H8C 108.3 . .
C7 C8 H8D 108.3 . .
H8C C8 H8D 107.4 . .
O1 B1 O3 107.5(3) . .
O2 B1 O1 109.9(3) . .
O2 B1 O3 109.1(3) . .
O22 B1 O1 111.2(3) . .
O22 B1 O2 107.1(3) . .
O22 B1 O3 112.0(3) . .
O2 B2 O4 119.4(3) . .
O2 B2 O5 123.6(3) . .
O5 B2 O4 116.9(3) . .
O5 B3 O3 109.0(3) . .
O5 B3 O6 109.5(3) . .
O6 B3 O3 107.5(3) . .
O8 B3 O3 112.9(3) . .
O8 B3 O5 108.3(3) . .
O8 B3 O6 109.7(3) . .
O8 B4 Na1 50.09(15) . .
O8 B4 O9 112.3(3) . .
O8 B4 O10 105.1(3) . .
O8 B4 O13 112.8(3) . .
O9 B4 Na1 150.8(2) . .
O9 B4 O10 111.3(3) . .
O9 B4 O13 107.8(3) . .
O10 B4 Na1 62.20(16) . .
O10 B4 O13 107.5(3) . .
O13 B4 Na1 101.15(19) . .
O10 B5 Na1 144.8(3) . 3_657
O10 B5 O12 121.1(3) . .
O11 B5 Na1 74.46(19) . 3_657
O11 B5 O10 123.0(3) . .
O11 B5 O12 115.8(3) . .
O12 B5 Na1 51.14(18) . 3_657
O11 B6 O13 107.8(3) . .
O14 B6 O11 110.9(3) . .
O14 B6 O13 108.7(3) . .
O16 B6 O11 106.6(3) . .
O16 B6 O13 111.4(3) . .
O16 B6 O14 111.4(3) . .
O16 B7 O17 109.5(3) . .
O16 B7 O18 108.0(3) . .
O16 B7 O20 113.0(3) . .
O17 B7 O20 107.2(3) . .
O18 B7 O17 110.2(3) . .
O18 B7 O20 109.0(3) . .
O19 B8 O18 122.0(3) . .
O21 B8 O18 121.2(3) . .
O21 B8 O19 116.7(3) . .
O21 B9 O20 110.2(3) 3_556 3_556
O21 B9 O23 109.5(3) 3_556 .
O22 B9 O20 112.3(3) . 3_556
O22 B9 O21 107.6(3) . 3_556
O22 B9 O23 109.9(3) . .
O23 B9 O20 107.4(3) . 3_556
O31 B10 Na1 47.2(2) . .
O31 B10 O32 118.3(4) . .
O31 B10 O33 123.2(4) . .
O32 B10 Na1 86.8(3) . .
O33 B10 Na1 137.6(3) . .
O33 B10 O32 118.5(4) . .

loop_
_geom_bond_atom_site_label_1
_geom_bond_atom_site_label_2
_geom_bond_distance
_geom_bond_site_symmetry_2
Cu1 O15 2.436(3) .
Cu1 N1 2.004(4) .
Cu1 N2 1.994(4) .
Cu1 N3 1.986(4) .
Cu1 N4 1.987(4) .
Cu2 N5 2.024(4) .
Cu2 N6 2.004(4) .
Cu2 N7 1.996(4) .
Cu2 N8 2.018(4) .
V1 V2 3.0083(8) 3_556
V1 V3 2.9847(8) .
V1 O1 1.928(2) .
V1 O14 1.933(2) 3_556
V1 O20 2.017(2) 3_556
V1 O28 1.962(2) .
V1 O30 1.611(2) .
V2 V1 3.0082(8) 3_556
V2 V4 3.0057(8) .
V2 O9 1.959(2) .
V2 O14 1.952(2) .
V2 O26 1.943(2) .
V2 O27 1.606(3) .
V2 O28 1.927(2) 3_556
V3 V6 3.0110(8) .
V3 O1 1.935(2) .
V3 O6 1.929(2) .
V3 O7 1.601(3) .
V3 O28 1.900(2) .
V3 O29 1.938(2) .
V4 V5 2.9773(8) 3_556
V4 O3 2.000(2) .
V4 O9 1.928(2) .
V4 O23 1.935(2) .
V4 O25 1.606(2) .
V4 O26 1.986(2) .
V5 V4 2.9773(8) 3_556
V5 V6 2.9668(8) .
V5 O17 1.922(2) .
V5 O23 1.915(2) 3_556
V5 O24 1.590(3) .
V5 O26 1.865(2) 3_556
V5 O29 1.856(2) .
V6 O6 1.922(2) .
V6 O13 1.988(2) .
V6 O15 1.607(3) .
V6 O17 1.933(2) .
V6 O29 2.009(3) .
Na1 O1W 2.218(5) .
Na1 H1WB 2.31(7) .
Na1 O8 2.323(3) .
Na1 O10 2.623(3) .
Na1 O11 2.905(3) 3_657
Na1 O12 2.352(3) 3_657
Na1 O31 2.417(4) .
Na1 B4 2.963(4) .
Na1 B5 2.959(4) 3_657
Na1 B10 3.118(5) .
O1 B1 1.478(4) .
O1W H1WA 0.87(2) .
O1W H1WB 0.88(2) .
O2 B1 1.459(4) .
O2 B2 1.341(5) .
O2W H2WA 0.83(2) .
O2W H2WB 0.82(2) .
O3 B1 1.523(4) .
O3 B3 1.503(4) .
O4 H4 0.8200 .
O4 B2 1.381(5) .
O4W H4WA 0.85(2) .
O4W H4WB 0.84(2) .
O5 B2 1.352(5) .
O5 B3 1.475(4) .
O6 B3 1.482(4) .
O8 B3 1.420(4) .
O8 B4 1.424(4) .
O9 B4 1.462(4) .
O10 B4 1.485(4) .
O10 B5 1.353(4) .
O11 Na1 2.905(3) 3_657
O11 B5 1.351(5) .
O11 B6 1.482(4) .
O12 Na1 2.352(3) 3_657
O12 B5 1.384(5) .
O12 H12 0.79(5) .
O13 B4 1.511(4) .
O13 B6 1.511(4) .
O14 V1 1.933(2) 3_556
O14 B6 1.458(4) .
O16 B6 1.437(4) .
O16 B7 1.430(4) .
O17 B7 1.485(4) .
O18 B7 1.481(4) .
O18 B8 1.366(5) .
O19 H19 0.8200 .
O19 B8 1.362(5) .
O20 V1 2.017(2) 3_556
O20 B7 1.494(4) .
O20 B9 1.515(4) 3_556
O21 B8 1.350(5) .
O21 B9 1.445(5) 3_556
O22 B1 1.426(5) .
O22 B9 1.428(4) .
O23 V5 1.915(2) 3_556
O23 B9 1.487(4) .
O26 V5 1.864(2) 3_556
O28 V2 1.927(2) 3_556
O31 H31 0.67(5) .
O31 B10 1.341(5) .
O32 H32 0.8200 .
O32 B10 1.359(5) .
O33 H33 0.8200 .
O33 B10 1.345(5) .
N1 H1A 0.9000 .
N1 H1B 0.9000 .
N1 C1 1.454(8) .
N2 H2A 0.9000 .
N2 H2B 0.9000 .
N2 C2 1.445(9) .
N3 H3A 0.9000 .
N3 H3B 0.9000 .
N3 C3 1.412(9) .
N4 H4A 0.9000 .
N4 H4B 0.9000 .
N4 C4 1.512(9) .
N5 H5A 0.9000 .
N5 H5B 0.9000 .
N5 C5 1.464(6) .
N6 H6A 0.9000 .
N6 H6B 0.9000 .
N6 C6 1.488(6) .
N7 H7A 0.9000 .
N7 H7B 0.9000 .
N7 C7 1.450(7) .
N8 H8A 0.9000 .
N8 H8B 0.9000 .
N8 C8 1.446(8) .
C1 H1C 0.9700 .
C1 H1D 0.9700 .
C1 C2 1.467(11) .
C2 H2C 0.9700 .
C2 H2D 0.9700 .
C3 H3C 0.9700 .
C3 H3D 0.9700 .
C3 C4 1.418(11) .
C4 H4C 0.9700 .
C4 H4D 0.9700 .
C5 H5C 0.9700 .
C5 H5D 0.9700 .
C5 C6 1.501(7) .
C6 H6C 0.9700 .
C6 H6D 0.9700 .
C7 H7C 0.9700 .
C7 H7D 0.9700 .
C7 C8 1.360(9) .
C8 H8C 0.9700 .
C8 H8D 0.9700 .
B5 Na1 2.959(4) 3_657
B9 O20 1.515(4) 3_556
B9 O21 1.445(5) 3_556

loop_
_geom_torsion_atom_site_label_1
_geom_torsion_atom_site_label_2
_geom_torsion_atom_site_label_3
_geom_torsion_atom_site_label_4
_geom_torsion
_geom_torsion_site_symmetry_1
_geom_torsion_site_symmetry_4
Cu1 N1 C1 C2 -39.2(7) . .
Cu1 N2 C2 C1 -34.7(7) . .
Cu1 N3 C3 C4 -31.0(7) . .
Cu1 N4 C4 C3 -39.5(7) . .
Cu2 N5 C5 C6 43.1(4) . .
Cu2 N6 C6 C5 34.7(4) . .
Cu2 N7 C7 C8 -8.5(9) . .
Cu2 N8 C8 C7 -23.1(10) . .
V1 V2 V4 V5 74.27(4) 3_556 3_556
V1 V2 V4 O3 -45.70(9) 3_556 .
V1 V2 V4 O9 -82.82(12) 3_556 .
V1 V2 V4 O23 56.64(9) 3_556 .
V1 V2 V4 O25 -177.11(11) 3_556 .
V1 V2 V4 O26 90.88(11) 3_556 .
V1 V2 O9 V4 128.08(7) 3_556 .
V1 V2 O9 B4 -47.4(3) 3_556 .
V1 V2 O14 B6 176.7(3) 3_556 .
V1 V2 O26 V4 -124.71(7) 3_556 .
V1 V2 O26 V5 3.1(3) 3_556 3_556
V1 V3 V6 V5 74.39(4) . .
V1 V3 V6 O6 -79.27(12) . .
V1 V3 V6 O13 -46.40(9) . .
V1 V3 V6 O15 -176.86(11) . .
V1 V3 V6 O17 58.49(9) . .
V1 V3 V6 O29 93.66(12) . .
V1 V3 O1 B1 -173.0(3) . .
V1 V3 O6 V6 132.08(7) . .
V1 V3 O6 B3 -56.2(3) . .
V1 V3 O28 V2 -129.7(3) . 3_556
V1 V3 O29 V5 -4.8(3) . .
V1 V3 O29 V6 -126.42(8) . .
V1 O1 B1 O2 -106.2(3) . .
V1 O1 B1 O3 135.1(2) . .
V1 O1 B1 O22 12.2(4) . .
V1 O14 B6 O11 -115.5(3) 3_556 .
V1 O14 B6 O13 126.2(2) 3_556 .
V1 O14 B6 O16 3.0(4) 3_556 .
V1 O20 B7 O16 29.7(4) 3_556 .
V1 O20 B7 O17 -91.0(3) 3_556 .
V1 O20 B7 O18 149.8(2) 3_556 .
V2 V1 V3 V6 -75.96(4) 3_556 .
V2 V1 V3 O1 -155.12(12) 3_556 .
V2 V1 V3 O6 -121.87(9) 3_556 .
V2 V1 V3 O7 109.86(11) 3_556 .
V2 V1 V3 O28 16.87(11) 3_556 .
V2 V1 V3 O29 -20.46(10) 3_556 .
V2 V1 O1 V3 25.83(12) 3_556 .
V2 V1 O1 B1 -161.5(3) 3_556 .
V2 V1 O28 V3 -153.47(17) 3_556 .
V2 V4 O3 B1 126.3(2) . .
V2 V4 O3 B3 -29.9(3) . .
V2 V4 O9 B4 175.6(3) . .
V2 V4 O23 V5 27.63(12) . 3_556
V2 V4 O23 B9 -167.3(3) . .
V2 V4 O26 V5 -153.29(17) . 3_556
V2 O9 B4 Na1 -141.0(3) . .
V2 O9 B4 O8 172.42(19) . .
V2 O9 B4 O10 -70.1(3) . .
V2 O9 B4 O13 47.6(4) . .
V2 O14 B6 O11 68.7(3) . .
V2 O14 B6 O13 -49.7(4) . .
V2 O14 B6 O16 -172.77(19) . .
V3 V1 O1 B1 172.7(3) . .
V3 V1 O28 V2 153.47(17) . 3_556
V3 V6 O6 B3 -171.4(3) . .
V3 V6 O13 B4 -34.1(2) . .
V3 V6 O13 B6 128.5(2) . .
V3 V6 O15 Cu1 -34.1(3) . .
V3 V6 O17 V5 24.45(11) . .
V3 V6 O17 B7 -160.9(2) . .
V3 V6 O29 V5 -148.97(18) . .
V3 O1 B1 O2 64.7(3) . .
V3 O1 B1 O3 -53.9(4) . .
V3 O1 B1 O22 -176.9(2) . .
V3 O6 B3 O3 56.7(3) . .
V3 O6 B3 O5 -61.5(3) . .
V3 O6 B3 O8 179.86(19) . .
V4 V2 O9 B4 -175.5(3) . .
V4 V2 O14 V1 -128.33(7) . 3_556
V4 V2 O14 B6 48.4(3) . .
V4 V2 O26 V5 127.8(3) . 3_556
V4 V5 V6 V3 -76.10(4) 3_556 .
V4 V5 V6 O6 -59.07(9) 3_556 .
V4 V5 V6 O13 44.29(9) 3_556 .
V4 V5 V6 O15 175.37(11) 3_556 .
V4 V5 V6 O17 80.13(12) 3_556 .
V4 V5 V6 O29 -96.00(12) 3_556 .
V4 V5 O17 V6 -132.97(7) 3_556 .
V4 V5 O17 B7 52.5(3) 3_556 .
V4 V5 O29 V3 5.3(3) 3_556 .
V4 V5 O29 V6 126.65(8) 3_556 .
V4 O3 B1 O1 -91.1(3) . .
V4 O3 B1 O2 149.7(2) . .
V4 O3 B1 O22 31.3(4) . .
V4 O3 B3 O5 -151.4(2) . .
V4 O3 B3 O6 90.1(3) . .
V4 O3 B3 O8 -31.1(4) . .
V4 O9 B4 Na1 44.7(6) . .
V4 O9 B4 O8 -2.0(4) . .
V4 O9 B4 O10 115.5(3) . .
V4 O9 B4 O13 -126.8(2) . .
V4 O23 B9 O20 138.8(2) . 3_556
V4 O23 B9 O21 -101.6(3) . 3_556
V4 O23 B9 O22 16.3(4) . .
V5 V4 O3 B1 31.1(2) 3_556 .
V5 V4 O3 B3 -125.0(2) 3_556 .
V5 V4 O9 V2 -23.87(11) 3_556 .
V5 V4 O9 B4 151.7(2) 3_556 .
V5 V4 O23 B9 165.1(3) 3_556 .
V5 V4 O26 V2 153.29(17) 3_556 .
V5 V6 O6 V3 -26.82(12) . .
V5 V6 O6 B3 161.7(3) . .
V5 V6 O13 B4 -127.4(2) . .
V5 V6 O13 B6 35.2(3) . .
V5 V6 O15 Cu1 47.7(3) . .
V5 V6 O17 B7 174.6(3) . .
V5 V6 O29 V3 148.97(18) . .
V5 O17 B7 O16 -176.90(19) . .
V5 O17 B7 O18 64.5(4) . .
V5 O17 B7 O20 -53.9(4) . .
V5 O23 B9 O20 -59.6(3) 3_556 3_556
V5 O23 B9 O21 59.9(4) 3_556 3_556
V5 O23 B9 O22 177.9(2) 3_556 .
V6 V3 O1 V1 -132.52(7) . .
V6 V3 O1 B1 54.5(3) . .
V6 V3 O6 B3 171.7(3) . .
V6 V3 O28 V1 126.17(8) . .
V6 V3 O28 V2 -3.6(3) . 3_556
V6 V3 O29 V5 121.6(3) . .
V6 V5 O17 B7 -174.6(3) . .
V6 V5 O29 V3 -121.4(3) . .
V6 O6 B3 O3 -133.7(2) . .
V6 O6 B3 O5 108.0(3) . .
V6 O6 B3 O8 -10.6(4) . .
V6 O13 B4 Na1 -77.9(2) . .
V6 O13 B4 O8 -26.7(4) . .
V6 O13 B4 O9 97.9(3) . .
V6 O13 B4 O10 -142.0(2) . .
V6 O13 B6 O11 143.8(2) . .
V6 O13 B6 O14 -96.0(3) . .
V6 O13 B6 O16 27.2(4) . .
V6 O17 B7 O16 10.0(4) . .
V6 O17 B7 O18 -108.6(3) . .
V6 O17 B7 O20 132.9(2) . .
Na1 O8 B3 O3 -142.7(2) . .
Na1 O8 B3 O5 -22.0(4) . .
Na1 O8 B3 O6 97.4(3) . .
Na1 O8 B4 O9 152.4(2) . .
Na1 O8 B4 O10 31.3(3) . .
Na1 O8 B4 O13 -85.5(3) . .
Na1 O10 B4 O8 -26.8(2) . .
Na1 O10 B4 O9 -148.6(2) . .
Na1 O10 B4 O13 93.6(2) . .
Na1 O10 B5 Na1 -3.1(5) . 3_657
Na1 O10 B5 O11 -114.7(3) . .
Na1 O10 B5 O12 62.3(4) . .
Na1 O11 B5 O10 146.2(4) 3_657 .
Na1 O11 B5 O12 -30.9(3) 3_657 .
Na1 O11 B6 O13 -85.2(3) 3_657 .
Na1 O11 B6 O14 155.99(18) 3_657 .
Na1 O11 B6 O16 34.5(4) 3_657 .
Na1 O12 B5 O10 -137.8(3) 3_657 .
Na1 O12 B5 O11 39.5(4) 3_657 .
Na1 O31 B10 O32 54.2(5) . .
Na1 O31 B10 O33 -126.7(4) . .
O1 V1 V3 V6 79.16(12) . .
O1 V1 V3 O6 33.24(14) . .
O1 V1 V3 O7 -95.02(16) . .
O1 V1 V3 O28 171.99(16) . .
O1 V1 V3 O29 134.65(15) . .
O1 V1 O28 V2 148.27(13) . 3_556
O1 V1 O28 V3 -5.20(11) . .
O1 V3 V6 V5 120.98(9) . .
O1 V3 V6 O6 -32.68(14) . .
O1 V3 V6 O13 0.19(12) . .
O1 V3 V6 O15 -130.27(14) . .
O1 V3 V6 O17 105.08(11) . .
O1 V3 V6 O29 140.25(14) . .
O1 V3 O6 V6 152.42(12) . .
O1 V3 O6 B3 -35.8(3) . .
O1 V3 O28 V1 5.16(10) . .
O1 V3 O28 V2 -124.6(3) . 3_556
O1 V3 O29 V5 47.5(3) . .
O1 V3 O29 V6 -74.1(2) . .
O1W Na1 O8 B3 28.9(3) . .
O1W Na1 O8 B4 -179.4(3) . .
O1W Na1 O10 B4 54.2(4) . .
O1W Na1 O10 B5 176.3(4) . .
O1W Na1 O31 B10 60.2(3) . .
O1W Na1 B4 O8 0.7(3) . .
O1W Na1 B4 O9 -60.5(5) . .
O1W Na1 B4 O10 -144.7(3) . .
O1W Na1 B4 O13 111.2(3) . .
O1W Na1 B10 O31 -126.3(3) . .
O1W Na1 B10 O32 99.4(3) . .
O1W Na1 B10 O33 -30.9(5) . .
O3 V4 O9 V2 -150.79(11) . .
O3 V4 O9 B4 24.8(3) . .
O3 V4 O23 V5 155.47(12) . 3_556
O3 V4 O23 B9 -39.5(3) . .
O3 V4 O26 V2 82.13(18) . .
O3 V4 O26 V5 -71.16(19) . 3_556
O6 V3 V6 V5 153.66(12) . .
O6 V3 V6 O13 32.87(14) . .
O6 V3 V6 O15 -97.59(16) . .
O6 V3 V6 O17 137.76(15) . .
O6 V3 V6 O29 172.93(16) . .
O6 V3 O1 V1 -152.16(12) . .
O6 V3 O1 B1 34.8(3) . .
O6 V3 O28 V1 74.99(19) . .
O6 V3 O28 V2 -54.7(3) . 3_556
O6 V3 O29 V5 117.1(3) . .
O6 V3 O29 V6 -4.47(10) . .
O6 V6 O13 B4 -14.3(2) . .
O6 V6 O13 B6 148.3(2) . .
O6 V6 O15 Cu1 -76.1(3) . .
O6 V6 O17 V5 60.82(18) . .
O6 V6 O17 B7 -124.5(3) . .
O6 V6 O29 V3 4.51(10) . .
O6 V6 O29 V5 -144.46(13) . .
O7 V3 V6 V5 -111.39(11) . .
O7 V3 V6 O6 94.95(16) . .
O7 V3 V6 O13 127.81(14) . .
O7 V3 V6 O15 -2.64(15) . .
O7 V3 V6 O17 -127.29(13) . .
O7 V3 V6 O29 -92.12(16) . .
O7 V3 O1 V1 99.56(14) . .
O7 V3 O1 B1 -73.4(3) . .
O7 V3 O6 V6 -98.67(14) . .
O7 V3 O6 B3 73.1(3) . .
O7 V3 O28 V1 -101.31(14) . .
O7 V3 O28 V2 129.0(2) . 3_556
O7 V3 O29 V5 -136.8(2) . .
O7 V3 O29 V6 101.56(13) . .
O8 Na1 O10 B4 18.94(17) . .
O8 Na1 O10 B5 141.1(2) . .
O8 Na1 O31 B10 -46.5(3) . .
O8 Na1 B4 O9 -61.2(4) . .
O8 Na1 B4 O10 -145.5(3) . .
O8 Na1 B4 O13 110.5(3) . .
O8 Na1 B10 O31 139.5(3) . .
O8 Na1 B10 O32 5.2(3) . .
O8 Na1 B10 O33 -125.1(4) . .
O9 V2 V4 V5 157.09(11) . 3_556
O9 V2 V4 O3 37.12(14) . .
O9 V2 V4 O23 139.47(14) . .
O9 V2 V4 O25 -94.29(15) . .
O9 V2 V4 O26 173.70(16) . .
O9 V2 O14 V1 -150.12(11) . 3_556
O9 V2 O14 B6 26.6(3) . .
O9 V2 O26 V4 -4.03(10) . .
O9 V2 O26 V5 123.8(3) . 3_556
O9 V4 O3 B1 149.0(2) . .
O9 V4 O3 B3 -7.2(2) . .
O9 V4 O23 V5 64.38(18) . 3_556
O9 V4 O23 B9 -130.5(3) . .
O9 V4 O26 V2 4.09(10) . .
O9 V4 O26 V5 -149.19(12) . 3_556
O10 Na1 O8 B3 -171.9(3) . .
O10 Na1 O8 B4 -20.21(18) . .
O10 Na1 O31 B10 -80.0(3) . .
O10 Na1 B4 O8 145.5(3) . .
O10 Na1 B4 O9 84.2(5) . .
O10 Na1 B4 O13 -104.0(3) . .
O10 Na1 B10 O31 92.3(3) . .
O10 Na1 B10 O32 -42.0(2) . .
O10 Na1 B10 O33 -172.3(4) . .
O11 Na1 O8 B3 -99.3(5) 3_657 .
O11 Na1 O8 B4 52.4(5) 3_657 .
O11 Na1 O10 B4 -143.75(18) 3_657 .
O11 Na1 O10 B5 -21.6(2) 3_657 .
O11 Na1 O31 B10 149.2(3) 3_657 .
O11 Na1 B4 O8 -160.1(2) 3_657 .
O11 Na1 B4 O9 138.6(4) 3_657 .
O11 Na1 B4 O10 54.4(2) 3_657 .
O11 Na1 B4 O13 -49.6(3) 3_657 .
O11 Na1 B10 O31 -28.4(3) 3_657 .
O11 Na1 B10 O32 -162.8(2) 3_657 .
O11 Na1 B10 O33 66.9(4) 3_657 .
O12 Na1 O8 B3 -85.2(3) 3_657 .
O12 Na1 O8 B4 66.5(2) 3_657 .
O12 Na1 O10 B4 -92.57(19) 3_657 .
O12 Na1 O10 B5 29.6(2) 3_657 .
O12 Na1 O31 B10 -176.5(3) 3_657 .
O12 Na1 B4 O8 -121.3(2) 3_657 .
O12 Na1 B4 O9 177.4(5) 3_657 .
O12 Na1 B4 O10 93.19(18) 3_657 .
O12 Na1 B4 O13 -10.8(2) 3_657 .
O12 Na1 B10 O31 4.5(3) 3_657 .
O12 Na1 B10 O32 -129.9(2) 3_657 .
O12 Na1 B10 O33 99.8(4) 3_657 .
O13 V6 O6 V3 -153.19(11) . .
O13 V6 O6 B3 35.4(3) . .
O13 V6 O15 Cu1 -172.9(2) . .
O13 V6 O17 V5 151.01(11) . .
O13 V6 O17 B7 -34.3(3) . .
O13 V6 O29 V3 75.40(19) . .
O13 V6 O29 V5 -73.57(19) . .
O14 V1 V3 V6 -60.43(9) 3_556 .
O14 V1 V3 O1 -139.59(14) 3_556 .
O14 V1 V3 O6 -106.34(12) 3_556 .
O14 V1 V3 O7 125.39(13) 3_556 .
O14 V1 V3 O28 32.40(14) 3_556 .
O14 V1 V3 O29 -4.93(13) 3_556 .
O14 V1 O1 V3 62.56(18) 3_556 .
O14 V1 O1 B1 -124.7(3) 3_556 .
O14 V1 O28 V2 4.08(10) 3_556 3_556
O14 V1 O28 V3 -149.39(13) 3_556 .
O14 V2 V4 V5 120.95(9) . 3_556
O14 V2 V4 O3 0.98(12) . .
O14 V2 V4 O9 -36.14(13) . .
O14 V2 V4 O23 103.33(12) . .
O14 V2 V4 O25 -130.43(13) . .
O14 V2 V4 O26 137.56(14) . .
O14 V2 O9 V4 149.59(11) . .
O14 V2 O9 B4 -25.9(3) . .
O14 V2 O26 V4 -75.85(18) . .
O14 V2 O26 V5 51.9(3) . 3_556
O15 Cu1 N1 C1 -75.9(4) . .
O15 Cu1 N2 C2 99.9(5) . .
O15 Cu1 N3 C3 94.4(4) . .
O15 Cu1 N4 C4 -77.0(4) . .
O15 V6 O6 V3 99.16(14) . .
O15 V6 O6 B3 -72.3(3) . .
O15 V6 O13 B4 98.9(2) . .
O15 V6 O13 B6 -98.5(2) . .
O15 V6 O17 V5 -101.36(14) . .
O15 V6 O17 B7 73.3(3) . .
O15 V6 O29 V3 -105.35(13) . .
O15 V6 O29 V5 105.68(14) . .
O17 V5 V6 V3 -156.23(11) . .
O17 V5 V6 O6 -139.20(15) . .
O17 V5 V6 O13 -35.84(14) . .
O17 V5 V6 O15 95.24(16) . .
O17 V5 V6 O29 -176.13(16) . .
O17 V5 O29 V3 -118.9(2) . .
O17 V5 O29 V6 2.51(11) . .
O17 V6 O6 V3 -62.83(18) . .
O17 V6 O6 B3 125.7(3) . .
O17 V6 O13 B4 -149.3(2) . .
O17 V6 O13 B6 13.3(2) . .
O17 V6 O15 Cu1 90.4(3) . .
O17 V6 O29 V3 146.45(13) . .
O17 V6 O29 V5 -2.52(11) . .
O20 V1 V3 V6 46.78(9) 3_556 .
O20 V1 V3 O1 -32.38(14) 3_556 .
O20 V1 V3 O6 0.86(12) 3_556 .
O20 V1 V3 O7 -127.40(14) 3_556 .
O20 V1 V3 O28 139.61(14) 3_556 .
O20 V1 V3 O29 102.27(13) 3_556 .
O20 V1 O1 V3 153.41(11) 3_556 .
O20 V1 O1 B1 -33.9(3) 3_556 .
O20 V1 O28 V2 79.38(19) 3_556 3_556
O20 V1 O28 V3 -74.10(19) 3_556 .
O23 V4 O3 B1 13.0(2) . .
O23 V4 O3 B3 -143.2(2) . .
O23 V4 O9 V2 -61.60(18) . .
O23 V4 O9 B4 114.0(3) . .
O23 V4 O26 V2 147.10(13) . .
O23 V4 O26 V5 -6.18(11) . 3_556
O23 V5 V6 V3 -121.36(9) 3_556 .
O23 V5 V6 O6 -104.33(12) 3_556 .
O23 V5 V6 O13 -0.97(12) 3_556 .
O23 V5 V6 O15 130.11(14) 3_556 .
O23 V5 V6 O17 34.87(14) 3_556 .
O23 V5 V6 O29 -141.26(15) 3_556 .
O23 V5 O17 V6 -150.15(12) 3_556 .
O23 V5 O17 B7 35.3(3) 3_556 .
O23 V5 O29 V3 -49.1(3) 3_556 .
O23 V5 O29 V6 72.2(2) 3_556 .
O24 V5 V6 V3 112.76(11) . .
O24 V5 V6 O6 129.79(13) . .
O24 V5 V6 O13 -126.85(14) . .
O24 V5 V6 O15 4.24(16) . .
O24 V5 V6 O17 -91.01(16) . .
O24 V5 V6 O29 92.86(16) . .
O24 V5 O17 V6 102.17(14) . .
O24 V5 O17 B7 -72.4(3) . .
O24 V5 O29 V3 137.2(2) . .
O24 V5 O29 V6 -101.39(14) . .
O25 V4 O3 B1 -100.1(2) . .
O25 V4 O3 B3 103.7(2) . .
O25 V4 O9 V2 101.26(13) . .
O25 V4 O9 B4 -83.1(3) . .
O25 V4 O23 V5 -98.06(14) . 3_556
O25 V4 O23 B9 67.0(3) . .
O25 V4 O26 V2 -102.87(13) . .
O25 V4 O26 V5 103.85(13) . 3_556
O26 V2 V4 V5 -16.61(11) . 3_556
O26 V2 V4 O3 -136.58(14) . .
O26 V2 V4 O9 -173.70(16) . .
O26 V2 V4 O23 -34.23(14) . .
O26 V2 V4 O25 92.01(15) . .
O26 V2 O9 V4 4.17(10) . .
O26 V2 O9 B4 -171.3(3) . .
O26 V2 O14 V1 -80.96(18) . 3_556
O26 V2 O14 B6 95.8(3) . .
O26 V4 O3 B1 74.9(3) . .
O26 V4 O3 B3 -81.2(3) . .
O26 V4 O9 V2 -4.08(10) . .
O26 V4 O9 B4 171.5(3) . .
O26 V4 O23 V5 6.02(10) . 3_556
O26 V4 O23 B9 171.1(3) . .
O26 V5 V6 V3 -19.75(10) 3_556 .
O26 V5 V6 O6 -2.72(13) 3_556 .
O26 V5 V6 O13 100.64(13) 3_556 .
O26 V5 V6 O15 -128.28(14) 3_556 .
O26 V5 V6 O17 136.48(15) 3_556 .
O26 V5 V6 O29 -39.65(15) 3_556 .
O26 V5 O17 V6 -86.0(2) 3_556 .
O26 V5 O17 B7 99.4(3) 3_556 .
O26 V5 O29 V3 28.6(2) 3_556 .
O26 V5 O29 V6 149.97(11) 3_556 .
O27 V2 V4 V5 -106.71(12) . 3_556
O27 V2 V4 O3 133.32(14) . .
O27 V2 V4 O9 96.20(16) . .
O27 V2 V4 O23 -124.33(14) . .
O27 V2 V4 O25 1.91(16) . .
O27 V2 V4 O26 -90.10(16) . .
O27 V2 O9 V4 -99.34(14) . .
O27 V2 O9 B4 85.1(3) . .
O27 V2 O14 V1 98.89(14) . 3_556
O27 V2 O14 B6 -84.4(3) . .
O27 V2 O26 V4 104.30(13) . .
O27 V2 O26 V5 -127.9(2) . 3_556
O28 V1 V3 V6 -92.83(12) . .
O28 V1 V3 O1 -171.99(16) . .
O28 V1 V3 O6 -138.75(14) . .
O28 V1 V3 O7 92.99(16) . .
O28 V1 V3 O29 -37.34(15) . .
O28 V1 O1 V3 5.10(10) . .
O28 V1 O1 B1 177.8(3) . .
O28 V2 V4 V5 22.93(9) 3_556 3_556
O28 V2 V4 O3 -97.04(12) 3_556 .
O28 V2 V4 O9 -134.16(14) 3_556 .
O28 V2 V4 O23 5.30(13) 3_556 .
O28 V2 V4 O25 131.54(14) 3_556 .
O28 V2 V4 O26 39.54(14) 3_556 .
O28 V2 O9 V4 82.03(18) 3_556 .
O28 V2 O9 B4 -93.5(3) 3_556 .
O28 V2 O14 V1 -4.10(10) 3_556 3_556
O28 V2 O14 B6 172.6(3) 3_556 .
O28 V2 O26 V4 -148.59(10) 3_556 .
O28 V2 O26 V5 -20.8(3) 3_556 3_556
O28 V3 V6 V5 20.35(10) . .
O28 V3 V6 O6 -133.31(15) . .
O28 V3 V6 O13 -100.44(12) . .
O28 V3 V6 O15 129.10(14) . .
O28 V3 V6 O17 4.45(13) . .
O28 V3 V6 O29 39.62(15) . .
O28 V3 O1 V1 -5.25(11) . .
O28 V3 O1 B1 -178.2(3) . .
O28 V3 O6 V6 85.05(19) . .
O28 V3 O6 B3 -103.2(3) . .
O28 V3 O29 V5 -27.9(2) . .
O28 V3 O29 V6 -149.47(11) . .
O29 V3 V6 V5 -19.27(11) . .
O29 V3 V6 O6 -172.93(16) . .
O29 V3 V6 O13 -140.06(14) . .
O29 V3 V6 O15 89.48(16) . .
O29 V3 V6 O17 -35.17(14) . .
O29 V3 O1 V1 -84.9(2) . .
O29 V3 O1 B1 102.2(3) . .
O29 V3 O6 V6 4.73(11) . .
O29 V3 O6 B3 176.5(3) . .
O29 V3 O28 V1 151.04(11) . .
O29 V3 O28 V2 21.3(2) . 3_556
O29 V5 V6 V3 19.90(12) . .
O29 V5 V6 O6 36.93(14) . .
O29 V5 V6 O13 140.29(14) . .
O29 V5 V6 O15 -88.63(16) . .
O29 V5 V6 O17 176.13(16) . .
O29 V5 O17 V6 -2.61(11) . .
O29 V5 O17 B7 -177.2(3) . .
O29 V6 O6 V3 -4.59(11) . .
O29 V6 O6 B3 -176.0(3) . .
O29 V6 O13 B4 -81.8(3) . .
O29 V6 O13 B6 80.8(3) . .
O29 V6 O15 Cu1 7.6(3) . .
O29 V6 O17 V5 2.44(10) . .
O29 V6 O17 B7 177.1(3) . .
O30 V1 V3 V6 176.27(11) . .
O30 V1 V3 O1 97.11(16) . .
O30 V1 V3 O6 130.36(13) . .
O30 V1 V3 O7 2.09(15) . .
O30 V1 V3 O28 -90.90(15) . .
O30 V1 V3 O29 -128.24(14) . .
O30 V1 O1 V3 -100.13(14) . .
O30 V1 O1 B1 72.6(3) . .
O30 V1 O28 V2 -102.19(13) . 3_556
O30 V1 O28 V3 104.33(13) . .
O31 Na1 O8 B3 147.9(3) . .
O31 Na1 O8 B4 -60.3(2) . .
O31 Na1 O10 B4 162.74(19) . .
O31 Na1 O10 B5 -75.1(2) . .
O31 Na1 B4 O8 128.5(2) . .
O31 Na1 B4 O9 67.3(5) . .
O31 Na1 B4 O10 -16.95(19) . .
O31 Na1 B4 O13 -121.00(19) . .
O31 Na1 B10 O32 -134.3(4) . .
O31 Na1 B10 O33 95.4(5) . .
N1 Cu1 O15 V6 -57.3(3) . .
N1 Cu1 N2 C2 10.7(5) . .
N1 Cu1 N3 C3 -175.9(4) . .
N1 C1 C2 N2 48.7(8) . .
N2 Cu1 O15 V6 -140.6(3) . .
N2 Cu1 N1 C1 15.7(4) . .
N2 Cu1 N4 C4 -168.2(4) . .
N3 Cu1 O15 V6 37.4(3) . .
N3 Cu1 N1 C1 -169.4(4) . .
N3 Cu1 N4 C4 16.7(4) . .
N3 C3 C4 N4 47.5(9) . .
N4 Cu1 O15 V6 122.4(3) . .
N4 Cu1 N2 C2 -172.2(4) . .
N4 Cu1 N3 C3 7.0(4) . .
N5 Cu2 N6 C6 -9.1(3) . .
N5 Cu2 N7 C7 178.9(4) . .
N5 C5 C6 N6 -52.0(5) . .
N6 Cu2 N5 C5 -18.8(3) . .
N6 Cu2 N8 C8 -164.7(5) . .
N7 Cu2 N5 C5 162.4(3) . .
N7 Cu2 N8 C8 14.0(5) . .
N7 C7 C8 N8 21.5(13) . .
N8 Cu2 N6 C6 173.6(3) . .
N8 Cu2 N7 C7 -3.7(4) . .
B1 O2 B2 O4 178.9(3) . .
B1 O2 B2 O5 -4.2(6) . .
B1 O3 B3 O5 50.5(3) . .
B1 O3 B3 O6 -68.0(3) . .
B1 O3 B3 O8 170.9(3) . .
B1 O22 B9 O20 -71.8(4) . 3_556
B1 O22 B9 O21 166.8(3) . 3_556
B1 O22 B9 O23 47.6(4) . .
B2 O2 B1 O1 -88.9(4) . .
B2 O2 B1 O3 28.7(4) . .
B2 O2 B1 O22 150.2(3) . .
B2 O5 B3 O3 -25.4(4) . .
B2 O5 B3 O6 91.9(4) . .
B2 O5 B3 O8 -148.6(3) . .
B3 O3 B1 O1 66.7(3) . .
B3 O3 B1 O2 -52.5(4) . .
B3 O3 B1 O22 -170.9(3) . .
B3 O5 B2 O2 2.1(6) . .
B3 O5 B2 O4 179.1(3) . .
B3 O8 B4 Na1 155.7(3) . .
B3 O8 B4 O9 -51.8(4) . .
B3 O8 B4 O10 -173.0(3) . .
B3 O8 B4 O13 70.2(4) . .
B4 Na1 O8 B3 -151.7(4) . .
B4 Na1 O10 B5 122.2(3) . .
B4 Na1 O31 B10 -71.2(3) . .
B4 Na1 B10 O31 112.1(3) . .
B4 Na1 B10 O32 -22.3(3) . .
B4 Na1 B10 O33 -152.6(4) . .
B4 O8 B3 O3 69.8(4) . .
B4 O8 B3 O5 -169.4(3) . .
B4 O8 B3 O6 -50.0(4) . .
B4 O10 B5 Na1 97.6(5) . 3_657
B4 O10 B5 O11 -14.0(5) . .
B4 O10 B5 O12 163.0(3) . .
B4 O13 B6 O11 -52.5(3) . .
B4 O13 B6 O14 67.8(3) . .
B4 O13 B6 O16 -169.1(3) . .
B5 Na1 O8 B3 -101.9(3) 3_657 .
B5 Na1 O8 B4 49.9(3) 3_657 .
B5 Na1 O10 B4 -120.35(19) 3_657 .
B5 Na1 O10 B5 1.8(3) 3_657 .
B5 Na1 O31 B10 173.3(3) 3_657 .
B5 Na1 B4 O8 -144.8(2) 3_657 .
B5 Na1 B4 O9 154.0(4) 3_657 .
B5 Na1 B4 O10 69.8(2) 3_657 .
B5 Na1 B4 O13 -34.3(2) 3_657 .
B5 Na1 B10 O31 -6.8(3) 3_657 .
B5 Na1 B10 O32 -141.2(2) 3_657 .
B5 Na1 B10 O33 88.5(4) 3_657 .
B5 O10 B4 Na1 -114.0(3) . .
B5 O10 B4 O8 -140.8(3) . .
B5 O10 B4 O9 97.4(4) . .
B5 O10 B4 O13 -20.4(4) . .
B5 O11 B6 O13 17.0(4) . .
B5 O11 B6 O14 -101.8(3) . .
B5 O11 B6 O16 136.8(3) . .
B6 O11 B5 Na1 -130.3(3) . 3_657
B6 O11 B5 O10 15.9(5) . .
B6 O11 B5 O12 -161.2(3) . .
B6 O13 B4 Na1 118.2(2) . .
B6 O13 B4 O8 169.4(3) . .
B6 O13 B4 O9 -66.0(3) . .
B6 O13 B4 O10 54.1(3) . .
B6 O16 B7 O17 50.8(4) . .
B6 O16 B7 O18 170.8(3) . .
B6 O16 B7 O20 -68.7(4) . .
B7 O16 B6 O11 172.0(3) . .
B7 O16 B6 O13 -70.7(4) . .
B7 O16 B6 O14 50.9(4) . .
B7 O18 B8 O19 177.5(4) . .
B7 O18 B8 O21 -4.4(5) . .
B8 O18 B7 O16 154.8(3) . .
B8 O18 B7 O17 -85.7(4) . .
B8 O18 B7 O20 31.7(4) . .
B9 O20 B7 O16 -174.2(3) 3_556 .
B9 O20 B7 O17 65.1(3) 3_556 .
B9 O20 B7 O18 -54.2(3) 3_556 .
B9 O21 B8 O18 -0.4(6) 3_556 .
B9 O21 B8 O19 177.9(3) 3_556 .
B9 O22 B1 O1 47.9(4) . .
B9 O22 B1 O2 168.0(3) . .
B9 O22 B1 O3 -72.4(4) . .
B10 Na1 O8 B3 130.4(3) . .
B10 Na1 O8 B4 -77.8(2) . .
B10 Na1 O10 B4 137.66(19) . .
B10 Na1 O10 B5 -100.1(2) . .
B10 Na1 B4 O8 105.8(2) . .
B10 Na1 B4 O9 44.5(5) . .
B10 Na1 B4 O10 -39.68(18) . .
B10 Na1 B4 O13 -143.7(2) . .
